data_7205418
loop_
_publ_author_name
'Dey, Sandeep Kumar'
'Pramanik, Avijit'
'Das, Gopal'

_publ_section_title
;
 Anion specificity induced conformational changes in cresol-based
 tripodal podands controlled by weak interactions: structural and
 Hirshfeld surface analysis
;
_journal_issue 5
_journal_name_full CrystEngComm
_journal_page_first 1664
_journal_paper_doi 10.1039/c0ce00518e
_journal_volume 13
_journal_year 2011
_chemical_formula_sum 'C27 H34 Cl N O7'
_chemical_formula_weight 520.00
_chemical_name_systematic
;
?
;
_space_group_IT_number 2
_symmetry_cell_setting triclinic
_symmetry_space_group_name_Hall '-P 1'
_symmetry_space_group_name_H-M 'P -1'
_atom_sites_solution_hydrogens geom
_atom_sites_solution_primary direct
_atom_sites_solution_secondary difmap
_audit_creation_method SHELXL-97
_cell_angle_alpha 93.2570(11)
_cell_angle_beta 96.0490(10)
_cell_angle_gamma 116.2500(11)
_cell_formula_units_Z 4
_cell_length_a 13.5714(2)
_cell_length_b 14.9166(2)
_cell_length_c 15.3649(3)
_cell_measurement_reflns_used 9944
_cell_measurement_temperature 296(2)
_cell_measurement_theta_max 0.00
_cell_measurement_theta_min 0.00
_cell_volume 2755.44(8)
_computing_cell_refinement 'Bruker Smart'
_computing_data_collection 'Bruker Smart'
_computing_data_reduction 'Bruker SAINT'
_computing_molecular_graphics 'Bruker SHELXTL'
_computing_publication_material 'Bruker SHELXTL'
_computing_structure_refinement 'SHELXL-97 (Sheldrick, 1997)'
_computing_structure_solution 'SHELXS-97 (Sheldrick, 1990)'
_diffrn_ambient_temperature 296(2)
_diffrn_measured_fraction_theta_full 0.986
_diffrn_measured_fraction_theta_max 0.986
_diffrn_measurement_device_type 'CCD area detector'
_diffrn_measurement_method 'phi and onega scans'
_diffrn_radiation_monochromator graphite
_diffrn_radiation_source 'fine-focus sealed tube'
_diffrn_radiation_type MoK\a
_diffrn_radiation_wavelength 0.71073
_diffrn_reflns_av_R_equivalents 0.0209
_diffrn_reflns_av_sigmaI/netI 0.0320
_diffrn_reflns_limit_h_max 17
_diffrn_reflns_limit_h_min -17
_diffrn_reflns_limit_k_max 19
_diffrn_reflns_limit_k_min -19
_diffrn_reflns_limit_l_max 20
_diffrn_reflns_limit_l_min -20
_diffrn_reflns_number 28724
_diffrn_reflns_theta_full 28.24
_diffrn_reflns_theta_max 28.24
_diffrn_reflns_theta_min 1.34
_exptl_absorpt_coefficient_mu 0.181
_exptl_absorpt_correction_T_max 0.968
_exptl_absorpt_correction_T_min 0.938
_exptl_absorpt_correction_type multi-scan
_exptl_absorpt_process_details 'SADAS (Sheldrick, 1997)'
_exptl_crystal_colour Yellow
_exptl_crystal_density_diffrn 1.250
_exptl_crystal_density_method 'not measured'
_exptl_crystal_description recetangular
_exptl_crystal_F_000 1104
_exptl_crystal_size_max 0.39
_exptl_crystal_size_mid 0.31
_exptl_crystal_size_min 0.19
_refine_diff_density_max 1.024
_refine_diff_density_min -0.300
_refine_diff_density_rms 0.042
_refine_ls_extinction_method none
_refine_ls_goodness_of_fit_ref 1.065
_refine_ls_matrix_type full
_refine_ls_number_parameters 664
_refine_ls_number_reflns 11120
_refine_ls_number_restraints 0
_refine_ls_restrained_S_all 1.065
_refine_ls_R_factor_all 0.0938
_refine_ls_R_factor_gt 0.0654
_refine_ls_shift/su_max 0.018
_refine_ls_shift/su_mean 0.008
_refine_ls_structure_factor_coef Fsqd
_refine_ls_weighting_details 'calc w=1/[\s^2^(Fo^2^)+(0.1214P)^2^+0.3720P] where P=(Fo^2^+2Fc^2^)/3'
_refine_ls_weighting_scheme calc
_refine_ls_wR_factor_gt 0.1990
_refine_ls_wR_factor_ref 0.2320
_reflns_number_gt 12127
_reflns_number_total 13120
_reflns_threshold_expression >2sigma(I)
_cod_data_source_file C0CE00518E.TXT
_cod_data_source_block m-CresolClO4
_cod_depositor_comments
;
The following automatic conversions were performed:
'_symmetry_cell_setting' value 'Triclinic' changed to 'triclinic'
according to '/home/saulius/struct/CIF-dictionaries/cif_core.dic'
dictionary named 'cif_core.dic' version 2.4.1 from
2010-06-29.

'_exptl_absorpt_correction_type' value 'Multi-Scan' changed
to 'multi-scan' according to
'/home/saulius/struct/CIF-dictionaries/cif_core.dic' dictionary named
'cif_core.dic' version 2.4.1 from 2010-06-29.

Automatic conversion script
Id: cif_fix_enum 1555 2011-01-17 13:19:09Z saulius 
;
_cod_original_cell_volume 2755.43(8)
_cod_original_sg_symbol_H-M 'P-1 '
_cod_database_code 7205418

loop_
_symmetry_equiv_pos_as_xyz
'x, y, z'
'-x, -y, -z'

loop_
_atom_site_label
_atom_site_type_symbol
_atom_site_fract_x
_atom_site_fract_y
_atom_site_fract_z
_atom_site_U_iso_or_equiv
_atom_site_adp_type
_atom_site_occupancy
_atom_site_symmetry_multiplicity
_atom_site_calc_flag
_atom_site_refinement_flags
_atom_site_disorder_assembly
_atom_site_disorder_group
Cl1 Cl 0.70353(6) 0.51759(6) 0.11224(5) 0.0713(3) Uani 1 1 d . . .
Cl2 Cl 0.81358(8) 0.95228(7) 0.33107(6) 0.0908(3) Uani 1 1 d . . .
N1 N 0.1636(2) 0.28276(19) 0.52850(16) 0.0644(7) Uani 1 1 d . . .
N2 N 0.6977(2) 0.76243(18) 1.00086(16) 0.0643(7) Uani 1 1 d . . .
O4 O 0.85169(17) 0.95940(13) 1.00183(12) 0.0698(5) Uani 1 1 d . . .
O1 O 0.08586(17) 0.31383(16) 0.36630(13) 0.0738(6) Uani 1 1 d . . .
O2 O 0.14919(18) 0.45519(15) 0.56810(13) 0.0779(6) Uani 1 1 d . . .
O3 O 0.35008(16) 0.41196(15) 0.46757(13) 0.0704(5) Uani 1 1 d . . .
O5 O 0.55860(18) 0.84630(15) 0.98951(15) 0.0805(6) Uani 1 1 d . . .
O6 O 0.68564(18) 0.78687(17) 0.82278(14) 0.0792(6) Uani 1 1 d . . .
O7 O 0.6823(2) 0.43893(17) 0.16473(16) 0.1001(8) Uani 1 1 d . . .
O10 O 0.7344(3) 0.60924(19) 0.1672(2) 0.1262(10) Uani 1 1 d . . .
O9 O 0.6080(2) 0.4980(2) 0.0548(2) 0.1460(14) Uani 1 1 d . . .
O12 O 0.7504(5) 0.8662(3) 0.2818(2) 0.216(2) Uani 1 1 d . . .
O14 O 0.8659(3) 1.03246(18) 0.28274(16) 0.1275(11) Uani 1 1 d . . .
O11 O 0.8835(3) 0.9521(3) 0.4018(2) 0.1795(18) Uani 1 1 d . . .
O13 O 0.7339(5) 0.9647(5) 0.3781(4) 0.253(3) Uani 1 1 d . . .
O8 O 0.7906(4) 0.5334(4) 0.0676(3) 0.2005(19) Uani 1 1 d . . .
C3 C 0.0540(3) 0.3660(2) 0.30708(19) 0.0654(8) Uani 1 1 d . . .
C4 C 0.1362(3) 0.4307(2) 0.26379(19) 0.0692(8) Uani 1 1 d . . .
H4 H 0.2081 0.4380 0.2762 0.083 Uiso 1 1 calc R . .
C5 C 0.1126(3) 0.4853(2) 0.2017(2) 0.0792(9) Uani 1 1 d . . .
C8 C -0.0540(3) 0.3539(3) 0.2913(2) 0.0766(9) Uani 1 1 d . . .
H8 H -0.1093 0.3105 0.3209 0.092 Uiso 1 1 calc R . .
C2 C 0.0068(3) 0.2459(2) 0.4144(2) 0.0735(8) Uani 1 1 d . . .
H2A H -0.0551 0.1940 0.3747 0.088 Uiso 1 1 calc R . .
H2B H -0.0213 0.2812 0.4518 0.088 Uiso 1 1 calc R . .
C6 C 0.0042(3) 0.4729(3) 0.1852(2) 0.0830(10) Uani 1 1 d . . .
H6 H -0.0138 0.5084 0.1438 0.100 Uiso 1 1 calc R . .
C1 C 0.0674(3) 0.2012(2) 0.4687(2) 0.0750(9) Uani 1 1 d . . .
H1A H 0.0940 0.1653 0.4305 0.090 Uiso 1 1 calc R . .
H1B H 0.0175 0.1536 0.5035 0.090 Uiso 1 1 calc R . .
C9 C 0.2037(4) 0.5554(3) 0.1530(3) 0.1167(14) Uani 1 1 d . . .
H9A H 0.2706 0.5494 0.1695 0.175 Uiso 1 1 calc R . .
H9B H 0.2172 0.6236 0.1681 0.175 Uiso 1 1 calc R . .
H9C H 0.1808 0.5373 0.0906 0.175 Uiso 1 1 calc R . .
C12 C 0.1983(2) 0.5568(2) 0.5621(2) 0.0648(7) Uani 1 1 d . . .
C13 C 0.1608(3) 0.5848(2) 0.4857(2) 0.0685(8) Uani 1 1 d . . .
H13 H 0.1065 0.5357 0.4436 0.082 Uiso 1 1 calc R . .
C11 C 0.1908(3) 0.4180(2) 0.6399(2) 0.0787(9) Uani 1 1 d . . .
H11A H 0.1712 0.4358 0.6950 0.094 Uiso 1 1 calc R . .
H11B H 0.2709 0.4450 0.6455 0.094 Uiso 1 1 calc R . .
C14 C 0.2033(3) 0.6846(3) 0.4717(2) 0.0789(9) Uani 1 1 d . . .
C10 C 0.1353(3) 0.3062(2) 0.6159(2) 0.0796(9) Uani 1 1 d . . .
H10A H 0.0555 0.2802 0.6125 0.096 Uiso 1 1 calc R . .
H10B H 0.1604 0.2746 0.6606 0.096 Uiso 1 1 calc R . .
C17 C 0.2793(3) 0.6281(2) 0.6258(2) 0.0732(8) Uani 1 1 d . . .
H17 H 0.3061 0.6095 0.6763 0.088 Uiso 1 1 calc R . .
C16 C 0.3184(3) 0.7273(3) 0.6117(3) 0.0966(11) Uani 1 1 d . . .
H16 H 0.3711 0.7769 0.6543 0.116 Uiso 1 1 calc R . .
C18 C 0.1657(4) 0.7130(3) 0.3863(3) 0.1088(13) Uani 1 1 d . . .
H18A H 0.0970 0.6584 0.3584 0.163 Uiso 1 1 calc R . .
H18B H 0.2211 0.7268 0.3481 0.163 Uiso 1 1 calc R . .
H18C H 0.1552 0.7718 0.3981 0.163 Uiso 1 1 calc R . .
C15 C 0.2818(3) 0.7551(3) 0.5363(3) 0.0968(12) Uani 1 1 d . . .
H15 H 0.3107 0.8229 0.5286 0.116 Uiso 1 1 calc R . .
C21 C 0.4000(2) 0.4689(3) 0.4037(2) 0.0696(8) Uani 1 1 d . . .
C22 C 0.4074(2) 0.5641(3) 0.4094(2) 0.0745(9) Uani 1 1 d . . .
H22 H 0.3782 0.5841 0.4545 0.089 Uiso 1 1 calc R . .
C20 C 0.3276(3) 0.3088(2) 0.4616(2) 0.0794(9) Uani 1 1 d . . .
H20A H 0.3961 0.3026 0.4668 0.095 Uiso 1 1 calc R . .
H20B H 0.2826 0.2730 0.4058 0.095 Uiso 1 1 calc R . .
C19 C 0.2661(3) 0.2688(2) 0.5366(2) 0.0779(9) Uani 1 1 d . . .
H19A H 0.2465 0.1978 0.5363 0.093 Uiso 1 1 calc R . .
H19B H 0.3129 0.3039 0.5919 0.093 Uiso 1 1 calc R . .
C26 C 0.4415(3) 0.4351(3) 0.3372(2) 0.0963(12) Uani 1 1 d . . .
H26 H 0.4367 0.3708 0.3333 0.116 Uiso 1 1 calc R . .
C23 C 0.4567(3) 0.6305(3) 0.3504(3) 0.0976(13) Uani 1 1 d . . .
C24 C 0.4981(3) 0.5956(5) 0.2832(3) 0.126(2) Uani 1 1 d . . .
H24 H 0.5318 0.6380 0.2418 0.151 Uiso 1 1 calc R . .
C25 C 0.4900(3) 0.5009(5) 0.2774(3) 0.1232(18) Uani 1 1 d . . .
H25 H 0.5180 0.4802 0.2318 0.148 Uiso 1 1 calc R . .
C27 C 0.4668(4) 0.7353(4) 0.3579(4) 0.146(2) Uani 1 1 d . . .
H27A H 0.4046 0.7357 0.3222 0.218 Uiso 1 1 calc R . .
H27B H 0.5343 0.7803 0.3380 0.218 Uiso 1 1 calc R . .
H27C H 0.4681 0.7568 0.4183 0.218 Uiso 1 1 calc R . .
C7 C -0.0759(3) 0.4092(3) 0.2294(2) 0.0854(10) Uani 1 1 d . . .
H7 H -0.1475 0.4028 0.2176 0.102 Uiso 1 1 calc R . .
C39 C 0.5078(3) 0.8845(2) 0.9302(2) 0.0724(8) Uani 1 1 d . . .
C40 C 0.5733(3) 0.9820(3) 0.9149(2) 0.0789(9) Uani 1 1 d . . .
H40 H 0.6464 1.0156 0.9429 0.095 Uiso 1 1 calc R . .
C38 C 0.5089(3) 0.7407(2) 0.9937(3) 0.0831(10) Uani 1 1 d . . .
H38A H 0.4887 0.7041 0.9352 0.100 Uiso 1 1 calc R . .
H38B H 0.4431 0.7194 1.0224 0.100 Uiso 1 1 calc R . .
C37 C 0.5974(3) 0.7242(2) 1.0470(2) 0.0791(9) Uani 1 1 d . . .
H37A H 0.6157 0.7601 1.1056 0.095 Uiso 1 1 calc R . .
H37B H 0.5714 0.6531 1.0523 0.095 Uiso 1 1 calc R . .
C44 C 0.3995(3) 0.8327(3) 0.8903(3) 0.0971(11) Uani 1 1 d . . .
H44 H 0.3547 0.7669 0.9003 0.116 Uiso 1 1 calc R . .
C41 C 0.5328(4) 1.0300(3) 0.8593(3) 0.0976(12) Uani 1 1 d . . .
C42 C 0.4239(5) 0.9783(5) 0.8194(3) 0.1179(16) Uani 1 1 d . . .
H42 H 0.3943 1.0097 0.7816 0.142 Uiso 1 1 calc R . .
C43 C 0.3598(4) 0.8833(4) 0.8342(3) 0.1167(15) Uani 1 1 d . . .
H43 H 0.2868 0.8504 0.8062 0.140 Uiso 1 1 calc R . .
C45 C 0.6055(5) 1.1360(4) 0.8424(4) 0.152(2) Uani 1 1 d . . .
H45A H 0.5623 1.1724 0.8370 0.227 Uiso 1 1 calc R . .
H45B H 0.6358 1.1349 0.7889 0.227 Uiso 1 1 calc R . .
H45C H 0.6649 1.1686 0.8907 0.227 Uiso 1 1 calc R . .
C31 C 0.8959(2) 1.0944(2) 0.91861(19) 0.0627(7) Uani 1 1 d . . .
H31 H 0.8760 1.0479 0.8691 0.075 Uiso 1 1 calc R . .
C29 C 0.8389(3) 0.9200(2) 1.08472(19) 0.0714(8) Uani 1 1 d . . .
H29A H 0.7820 0.9297 1.1112 0.086 Uiso 1 1 calc R . .
H29B H 0.9081 0.9526 1.1250 0.086 Uiso 1 1 calc R . .
C30 C 0.8877(2) 1.0616(2) 1.00075(19) 0.0581(7) Uani 1 1 d . . .
C32 C 0.9332(2) 1.1953(2) 0.9082(2) 0.0685(8) Uani 1 1 d . . .
C28 C 0.8058(3) 0.8107(2) 1.0639(2) 0.0749(9) Uani 1 1 d . . .
H28A H 0.7964 0.7785 1.1177 0.090 Uiso 1 1 calc R . .
H28B H 0.8633 0.8021 1.0374 0.090 Uiso 1 1 calc R . .
C35 C 0.9151(3) 1.1282(2) 1.0754(2) 0.0688(8) Uani 1 1 d . . .
H35 H 0.9085 1.1062 1.1309 0.083 Uiso 1 1 calc R . .
C33 C 0.9627(3) 1.2625(2) 0.9832(2) 0.0803(9) Uani 1 1 d . . .
H33 H 0.9893 1.3309 0.9783 0.096 Uiso 1 1 calc R . .
C34 C 0.9530(3) 1.2293(2) 1.0648(2) 0.0837(10) Uani 1 1 d . . .
H34 H 0.9724 1.2758 1.1142 0.100 Uiso 1 1 calc R . .
C36 C 0.9449(4) 1.2293(3) 0.8180(2) 0.1031(12) Uani 1 1 d . . .
H36A H 0.8792 1.2343 0.7946 0.155 Uiso 1 1 calc R . .
H36B H 0.9546 1.1815 0.7798 0.155 Uiso 1 1 calc R . .
H36C H 1.0082 1.2939 0.8218 0.155 Uiso 1 1 calc R . .
C48 C 0.7236(3) 0.8527(2) 0.7600(2) 0.0732(9) Uani 1 1 d . . .
C46 C 0.6956(3) 0.6875(3) 0.9307(2) 0.0865(10) Uani 1 1 d . . .
H46A H 0.7330 0.6502 0.9551 0.104 Uiso 1 1 calc R . .
H46B H 0.6194 0.6401 0.9078 0.104 Uiso 1 1 calc R . .
C49 C 0.6477(3) 0.8808(3) 0.7202(2) 0.0826(9) Uani 1 1 d . . .
H49 H 0.5774 0.8557 0.7370 0.099 Uiso 1 1 calc R . .
C47 C 0.7526(3) 0.7422(3) 0.8587(2) 0.0919(11) Uani 1 1 d . . .
H47A H 0.8270 0.7935 0.8817 0.110 Uiso 1 1 calc R . .
H47B H 0.7573 0.6962 0.8141 0.110 Uiso 1 1 calc R . .
C53 C 0.8275(3) 0.8882(3) 0.7368(3) 0.0901(10) Uani 1 1 d . . .
H53 H 0.8793 0.8696 0.7636 0.108 Uiso 1 1 calc R . .
C50 C 0.6732(4) 0.9452(3) 0.6559(3) 0.0968(11) Uani 1 1 d . . .
C52 C 0.8535(4) 0.9530(3) 0.6719(3) 0.1122(15) Uani 1 1 d . . .
H52 H 0.9241 0.9785 0.6555 0.135 Uiso 1 1 calc R . .
C51 C 0.7781(5) 0.9800(3) 0.6317(3) 0.1170(16) Uani 1 1 d . . .
H51 H 0.7972 1.0222 0.5876 0.140 Uiso 1 1 calc R . .
C54 C 0.5887(5) 0.9748(4) 0.6106(4) 0.159(2) Uani 1 1 d . . .
H54A H 0.5621 0.9402 0.5520 0.239 Uiso 1 1 calc R . .
H54B H 0.6230 1.0462 0.6078 0.239 Uiso 1 1 calc R . .
H54C H 0.5275 0.9569 0.6434 0.239 Uiso 1 1 calc R . .
H1N H 0.176(2) 0.3300(19) 0.5028(17) 0.049(8) Uiso 1 1 d . . .
H2N H 0.697(2) 0.8105(19) 0.9751(16) 0.049(7) Uiso 1 1 d . . .

loop_
_atom_site_aniso_label
_atom_site_aniso_U_11
_atom_site_aniso_U_22
_atom_site_aniso_U_33
_atom_site_aniso_U_23
_atom_site_aniso_U_13
_atom_site_aniso_U_12
Cl1 0.0708(5) 0.0720(5) 0.0690(5) 0.0213(4) 0.0015(4) 0.0307(4)
Cl2 0.1034(7) 0.0725(6) 0.0759(6) 0.0219(5) -0.0041(5) 0.0234(5)
N1 0.0777(17) 0.0544(15) 0.0592(16) 0.0123(14) 0.0026(12) 0.0290(13)
N2 0.0770(17) 0.0457(13) 0.0646(16) 0.0091(13) -0.0056(12) 0.0259(12)
O4 0.0922(14) 0.0478(11) 0.0568(12) 0.0031(10) 0.0014(10) 0.0226(10)
O1 0.0706(13) 0.0882(15) 0.0637(13) 0.0037(12) -0.0020(10) 0.0400(11)
O2 0.0971(16) 0.0636(13) 0.0685(14) -0.0015(11) -0.0119(11) 0.0386(11)
O3 0.0705(13) 0.0679(13) 0.0658(13) 0.0042(11) 0.0099(10) 0.0255(10)
O5 0.0835(15) 0.0619(13) 0.0918(16) 0.0059(12) -0.0088(11) 0.0338(11)
O6 0.0800(14) 0.0927(16) 0.0689(14) 0.0080(13) 0.0055(11) 0.0439(12)
O7 0.133(2) 0.0661(14) 0.0865(16) 0.0202(13) -0.0154(14) 0.0377(13)
O10 0.174(3) 0.0634(16) 0.115(2) 0.0098(16) -0.0049(19) 0.0360(16)
O9 0.123(2) 0.0892(18) 0.184(3) 0.0384(19) -0.073(2) 0.0281(16)
O12 0.324(6) 0.089(2) 0.109(3) 0.010(2) 0.003(3) -0.014(3)
O14 0.208(3) 0.0663(15) 0.0711(16) 0.0176(14) 0.0166(17) 0.0288(17)
O11 0.123(2) 0.197(4) 0.152(3) 0.102(3) -0.022(2) 0.012(2)
O13 0.269(6) 0.329(7) 0.241(5) 0.079(5) 0.135(5) 0.181(6)
O8 0.172(4) 0.303(6) 0.180(4) 0.065(4) 0.095(3) 0.136(4)
C3 0.072(2) 0.0731(19) 0.0532(17) -0.0139(15) -0.0107(14) 0.0413(16)
C4 0.072(2) 0.075(2) 0.0598(18) -0.0086(16) -0.0039(14) 0.0374(16)
C5 0.103(3) 0.070(2) 0.064(2) -0.0090(17) -0.0056(17) 0.0436(19)
C8 0.075(2) 0.095(2) 0.070(2) -0.0068(18) -0.0008(15) 0.0513(18)
C2 0.0658(19) 0.073(2) 0.073(2) -0.0077(17) -0.0034(15) 0.0280(16)
C6 0.108(3) 0.084(2) 0.072(2) -0.004(2) -0.006(2) 0.061(2)
C1 0.080(2) 0.0531(17) 0.083(2) -0.0068(16) -0.0027(16) 0.0269(15)
C9 0.120(3) 0.116(3) 0.107(3) 0.023(3) 0.013(3) 0.046(3)
C12 0.0715(19) 0.069(2) 0.0601(18) 0.0013(16) 0.0076(14) 0.0388(15)
C13 0.075(2) 0.074(2) 0.0620(19) 0.0016(16) 0.0043(14) 0.0415(16)
C11 0.101(2) 0.080(2) 0.0552(18) 0.0044(17) -0.0011(16) 0.0434(18)
C14 0.082(2) 0.089(2) 0.076(2) 0.019(2) 0.0149(17) 0.0465(19)
C10 0.101(2) 0.076(2) 0.063(2) 0.0187(18) 0.0126(17) 0.0387(18)
C17 0.076(2) 0.073(2) 0.0623(19) 0.0057(17) 0.0038(15) 0.0278(16)
C16 0.094(3) 0.079(2) 0.086(3) 0.006(2) -0.0008(19) 0.0154(19)
C18 0.113(3) 0.115(3) 0.112(3) 0.040(3) 0.009(2) 0.062(3)
C15 0.098(3) 0.074(2) 0.102(3) 0.019(2) 0.006(2) 0.024(2)
C21 0.0467(16) 0.089(2) 0.0636(19) 0.0058(18) 0.0024(13) 0.0240(15)
C22 0.0500(16) 0.095(2) 0.074(2) 0.0226(19) 0.0086(14) 0.0276(16)
C20 0.074(2) 0.073(2) 0.090(2) -0.0018(19) -0.0033(17) 0.0376(17)
C19 0.078(2) 0.069(2) 0.085(2) 0.0101(18) -0.0066(17) 0.0360(16)
C26 0.059(2) 0.124(3) 0.083(3) -0.012(2) 0.0093(18) 0.023(2)
C23 0.060(2) 0.128(3) 0.093(3) 0.048(3) 0.0133(19) 0.028(2)
C24 0.067(2) 0.183(5) 0.082(3) 0.047(4) 0.012(2) 0.011(3)
C25 0.067(2) 0.183(5) 0.078(3) -0.009(4) 0.018(2) 0.021(3)
C27 0.104(3) 0.146(4) 0.195(5) 0.104(4) 0.043(3) 0.050(3)
C7 0.085(2) 0.098(3) 0.085(2) -0.008(2) -0.0114(19) 0.060(2)
C39 0.078(2) 0.068(2) 0.080(2) 0.0001(18) 0.0061(16) 0.0432(17)
C40 0.088(2) 0.082(2) 0.087(2) 0.0141(19) 0.0172(18) 0.0551(19)
C38 0.073(2) 0.0583(19) 0.109(3) 0.0131(19) 0.0066(18) 0.0225(15)
C37 0.088(2) 0.0614(19) 0.081(2) 0.0223(17) 0.0075(18) 0.0268(16)
C44 0.085(3) 0.099(3) 0.107(3) -0.005(2) -0.011(2) 0.048(2)
C41 0.123(3) 0.109(3) 0.095(3) 0.023(2) 0.019(2) 0.081(3)
C42 0.151(5) 0.146(4) 0.102(3) 0.015(3) -0.001(3) 0.112(4)
C43 0.103(3) 0.141(4) 0.118(3) -0.011(3) -0.021(3) 0.076(3)
C45 0.215(6) 0.124(4) 0.159(5) 0.070(4) 0.042(4) 0.106(4)
C31 0.0694(18) 0.0554(17) 0.0525(17) -0.0007(14) 0.0008(13) 0.0209(13)
C29 0.081(2) 0.0571(17) 0.0591(18) 0.0085(15) -0.0056(14) 0.0187(15)
C30 0.0588(16) 0.0462(15) 0.0603(18) 0.0060(14) 0.0015(12) 0.0173(12)
C32 0.0753(19) 0.0553(17) 0.0648(19) 0.0104(16) 0.0031(14) 0.0217(14)
C28 0.079(2) 0.0608(18) 0.073(2) 0.0154(16) -0.0131(15) 0.0255(15)
C35 0.083(2) 0.0583(18) 0.0578(18) 0.0009(16) 0.0055(14) 0.0275(15)
C33 0.096(2) 0.0504(17) 0.088(3) 0.0091(19) 0.0081(18) 0.0284(16)
C34 0.108(3) 0.0582(19) 0.074(2) -0.0057(18) 0.0026(18) 0.0320(18)
C36 0.135(3) 0.079(2) 0.079(2) 0.024(2) 0.008(2) 0.034(2)
C48 0.078(2) 0.074(2) 0.0517(18) -0.0125(16) 0.0090(15) 0.0234(17)
C46 0.102(3) 0.066(2) 0.090(3) -0.004(2) -0.009(2) 0.0432(19)
C49 0.085(2) 0.078(2) 0.070(2) 0.0067(19) 0.0106(17) 0.0250(18)
C47 0.102(3) 0.098(3) 0.084(3) -0.014(2) 0.001(2) 0.058(2)
C53 0.084(2) 0.086(2) 0.085(3) -0.015(2) 0.021(2) 0.0256(19)
C50 0.110(3) 0.075(2) 0.080(2) 0.007(2) 0.012(2) 0.019(2)
C52 0.103(3) 0.088(3) 0.120(4) -0.024(3) 0.053(3) 0.016(2)
C51 0.150(5) 0.075(3) 0.099(3) 0.002(2) 0.052(3) 0.020(3)
C54 0.169(5) 0.144(4) 0.149(4) 0.078(4) 0.007(4) 0.053(4)

loop_
_atom_type_symbol
_atom_type_description
_atom_type_scat_dispersion_real
_atom_type_scat_dispersion_imag
_atom_type_scat_source
C C 0.0033 0.0016 'International Tables Vol C Tables 4.2.6.8 and 6.1.1.4'
H H 0.0000 0.0000 'International Tables Vol C Tables 4.2.6.8 and 6.1.1.4'
N N 0.0061 0.0033 'International Tables Vol C Tables 4.2.6.8 and 6.1.1.4'
O O 0.0106 0.0060 'International Tables Vol C Tables 4.2.6.8 and 6.1.1.4'
Cl Cl 0.1484 0.1585 'International Tables Vol C Tables 4.2.6.8 and 6.1.1.4'

loop_
_geom_angle_atom_site_label_1
_geom_angle_atom_site_label_2
_geom_angle_atom_site_label_3
_geom_angle
_geom_angle_site_symmetry_1
_geom_angle_site_symmetry_3
_geom_angle_publ_flag
O8 Cl1 O9 111.3(3) . . ?
O8 Cl1 O7 111.6(2) . . ?
O9 Cl1 O7 109.97(16) . . ?
O8 Cl1 O10 106.4(3) . . ?
O9 Cl1 O10 108.0(2) . . ?
O7 Cl1 O10 109.48(15) . . ?
O12 Cl2 O11 117.9(3) . . ?
O12 Cl2 O14 113.69(19) . . ?
O11 Cl2 O14 112.2(2) . . ?
O12 Cl2 O13 101.1(4) . . ?
O11 Cl2 O13 98.2(3) . . ?
O14 Cl2 O13 112.0(3) . . ?
C19 N1 C1 113.8(2) . . ?
C19 N1 C10 112.9(2) . . ?
C1 N1 C10 113.7(3) . . ?
C46 N2 C37 113.9(2) . . ?
C46 N2 C28 112.9(3) . . ?
C37 N2 C28 113.0(2) . . ?
C30 O4 C29 118.3(2) . . ?
C3 O1 C2 119.8(2) . . ?
C12 O2 C11 118.8(2) . . ?
C21 O3 C20 119.3(3) . . ?
C39 O5 C38 118.8(2) . . ?
C48 O6 C47 119.2(3) . . ?
C4 C3 O1 115.8(3) . . ?
C4 C3 C8 121.6(3) . . ?
O1 C3 C8 122.6(3) . . ?
C3 C4 C5 120.5(3) . . ?
C4 C5 C6 118.1(3) . . ?
C4 C5 C9 120.1(3) . . ?
C6 C5 C9 121.8(3) . . ?
C7 C8 C3 117.1(3) . . ?
O1 C2 C1 105.6(3) . . ?
C7 C6 C5 120.6(3) . . ?
C2 C1 N1 109.7(2) . . ?
O2 C12 C17 124.2(3) . . ?
O2 C12 C13 114.8(3) . . ?
C17 C12 C13 121.0(3) . . ?
C14 C13 C12 120.6(3) . . ?
O2 C11 C10 104.1(2) . . ?
C15 C14 C13 117.9(3) . . ?
C15 C14 C18 122.3(3) . . ?
C13 C14 C18 119.7(3) . . ?
C11 C10 N1 109.0(3) . . ?
C16 C17 C12 117.5(3) . . ?
C15 C16 C17 121.6(3) . . ?
C16 C15 C14 121.4(3) . . ?
O3 C21 C22 115.3(3) . . ?
O3 C21 C26 123.5(3) . . ?
C22 C21 C26 121.2(3) . . ?
C21 C22 C23 122.0(4) . . ?
O3 C20 C19 104.9(3) . . ?
N1 C19 C20 109.5(2) . . ?
C25 C26 C21 117.1(4) . . ?
C22 C23 C24 116.4(4) . . ?
C22 C23 C27 121.9(4) . . ?
C24 C23 C27 121.7(4) . . ?
C25 C24 C23 121.5(4) . . ?
C24 C25 C26 121.8(5) . . ?
C6 C7 C8 122.2(3) . . ?
C44 C39 C40 121.1(3) . . ?
C44 C39 O5 124.0(3) . . ?
C40 C39 O5 114.8(3) . . ?
C41 C40 C39 121.1(4) . . ?
O5 C38 C37 104.0(2) . . ?
N2 C37 C38 108.1(3) . . ?
C39 C44 C43 116.8(4) . . ?
C40 C41 C42 118.0(4) . . ?
C40 C41 C45 120.5(4) . . ?
C42 C41 C45 121.5(4) . . ?
C43 C42 C41 121.0(4) . . ?
C42 C43 C44 122.0(4) . . ?
C30 C31 C32 121.4(3) . . ?
O4 C29 C28 105.0(2) . . ?
C35 C30 C31 120.9(3) . . ?
C35 C30 O4 123.7(2) . . ?
C31 C30 O4 115.4(3) . . ?
C33 C32 C31 117.8(3) . . ?
C33 C32 C36 122.0(3) . . ?
C31 C32 C36 120.2(3) . . ?
C29 C28 N2 109.2(2) . . ?
C30 C35 C34 117.6(3) . . ?
C34 C33 C32 120.7(3) . . ?
C33 C34 C35 121.7(3) . . ?
C53 C48 C49 120.5(3) . . ?
C53 C48 O6 124.3(3) . . ?
C49 C48 O6 115.1(3) . . ?
C47 C46 N2 108.7(3) . . ?
C48 C49 C50 121.7(4) . . ?
O6 C47 C46 105.2(3) . . ?
C48 C53 C52 118.0(4) . . ?
C49 C50 C51 117.6(4) . . ?
C49 C50 C54 121.8(4) . . ?
C51 C50 C54 120.6(4) . . ?
C51 C52 C53 121.5(4) . . ?
C52 C51 C50 120.7(4) . . ?

loop_
_geom_bond_atom_site_label_1
_geom_bond_atom_site_label_2
_geom_bond_distance
_geom_bond_site_symmetry_2
_geom_bond_publ_flag
Cl1 O8 1.365(4) . ?
Cl1 O9 1.393(2) . ?
Cl1 O7 1.403(2) . ?
Cl1 O10 1.430(3) . ?
Cl2 O12 1.318(3) . ?
Cl2 O11 1.366(3) . ?
Cl2 O14 1.395(2) . ?
Cl2 O13 1.433(5) . ?
N1 C19 1.490(4) . ?
N1 C1 1.498(4) . ?
N1 C10 1.499(4) . ?
N2 C46 1.497(4) . ?
N2 C37 1.498(4) . ?
N2 C28 1.515(3) . ?
O4 C30 1.382(3) . ?
O4 C29 1.428(3) . ?
O1 C3 1.384(3) . ?
O1 C2 1.419(4) . ?
O2 C12 1.373(3) . ?
O2 C11 1.435(3) . ?
O3 C21 1.367(4) . ?
O3 C20 1.425(3) . ?
O5 C39 1.380(3) . ?
O5 C38 1.422(3) . ?
O6 C48 1.387(4) . ?
O6 C47 1.430(4) . ?
C3 C4 1.378(4) . ?
C3 C8 1.388(4) . ?
C4 C5 1.389(4) . ?
C5 C6 1.392(5) . ?
C5 C9 1.525(5) . ?
C8 C7 1.386(4) . ?
C2 C1 1.491(4) . ?
C6 C7 1.363(5) . ?
C12 C17 1.385(4) . ?
C12 C13 1.389(4) . ?
C13 C14 1.378(4) . ?
C11 C10 1.498(4) . ?
C14 C15 1.376(5) . ?
C14 C18 1.508(4) . ?
C17 C16 1.374(4) . ?
C16 C15 1.368(5) . ?
C21 C22 1.375(4) . ?
C21 C26 1.389(5) . ?
C22 C23 1.377(4) . ?
C20 C19 1.490(5) . ?
C26 C25 1.380(6) . ?
C23 C24 1.405(7) . ?
C23 C27 1.504(6) . ?
C24 C25 1.364(7) . ?
C39 C44 1.372(5) . ?
C39 C40 1.379(4) . ?
C40 C41 1.366(5) . ?
C38 C37 1.500(4) . ?
C44 C43 1.392(5) . ?
C41 C42 1.379(6) . ?
C41 C45 1.504(6) . ?
C42 C43 1.343(6) . ?
C31 C30 1.377(4) . ?
C31 C32 1.384(4) . ?
C29 C28 1.492(4) . ?
C30 C35 1.376(4) . ?
C32 C33 1.382(4) . ?
C32 C36 1.503(4) . ?
C35 C34 1.388(4) . ?
C33 C34 1.371(4) . ?
C48 C53 1.365(5) . ?
C48 C49 1.373(4) . ?
C46 C47 1.487(5) . ?
C49 C50 1.381(5) . ?
C53 C52 1.392(6) . ?
C50 C51 1.383(6) . ?
C50 C54 1.520(6) . ?
C52 C51 1.360(6) . ?
